data_7121256
loop_
_publ_author_name
'Yu, Lemao'
'Zhong, Yuan'
'Yu, Jicong'
'Gan, Lu'
'Cai, Zhengjun'
'Wang, Rui'
'Jiang, Xianxing'

_publ_section_title
;
 Highly diastereoselective oxa-[3+3] cyclization with C,N-cyclic
 azomethine imines via the copper-catalyzed aerobic oxygenated C[double
 bond, length as m-dash]C bond of indoles.
;
_journal_issue 19
_journal_name_full 'Chemical communications (Cambridge, England)'
_journal_page_first 2353
_journal_page_last 2356
_journal_paper_doi 10.1039/c7cc09640b
_journal_volume 54
_journal_year 2018
_chemical_formula_moiety 'C32 H30 F N3 O3 S'
_chemical_formula_sum 'C32 H30 F N3 O3 S'
_chemical_formula_weight 555.65
_space_group_crystal_system monoclinic
_space_group_IT_number 4
_space_group_name_Hall 'P 2yb'
_space_group_name_H-M_alt 'P 1 21 1'
_symmetry_space_group_name_Hall 'P 2yb'
_symmetry_space_group_name_H-M 'P 1 21 1'
_atom_sites_solution_hydrogens geom
_atom_sites_solution_primary direct
_audit_creation_date 2017-11-06
_audit_creation_method
;
Olex2 1.2
(compiled 2017.08.10 svn.r3458 for OlexSys, GUI svn.r5381)
;
_audit_update_record
;
2017-11-06 deposited with the CCDC.
2018-02-07 downloaded from the CCDC.
;
_cell_angle_alpha 90
_cell_angle_beta 104.2756(5)
_cell_angle_gamma 90
_cell_formula_units_Z 4
_cell_length_a 9.27904(5)
_cell_length_b 18.37857(9)
_cell_length_c 16.77742(8)
_cell_measurement_reflns_used 38622
_cell_measurement_temperature 100
_cell_measurement_theta_max 72.3920
_cell_measurement_theta_min 2.3960
_cell_volume 2772.80(2)
_computing_cell_refinement 'CrysAlisPro 1.171.38.41 (Rigaku OD, 2015)'
_computing_data_collection 'CrysAlisPro 1.171.38.41 (Rigaku OD, 2015)'
_computing_data_reduction 'CrysAlisPro 1.171.38.41 (Rigaku OD, 2015)'
_computing_molecular_graphics 'Olex2 (Dolomanov et al., 2009)'
_computing_publication_material 'Olex2 (Dolomanov et al., 2009)'
_computing_structure_refinement 'ShelXL (Sheldrick, 2015)'
_computing_structure_solution 'XS (Sheldrick, 2008)'
_diffrn_ambient_temperature 100.0
_diffrn_detector 'CCD plate'
_diffrn_detector_area_resol_mean 8.2417
_diffrn_detector_type Onyx
_diffrn_measured_fraction_theta_full 0.998
_diffrn_measured_fraction_theta_max 0.998
_diffrn_measurement_details
;
List of Runs (angles in degrees, time in seconds):

  # Type    Start    End  Width  t~exp~   \w     \q     \k     \f   Frames
#--------------------------------------------------------------------------
  1  \w   -119.00 -13.00   1.00    1.00    --  -44.52 -77.00 -90.00  106
  2  \w   -126.00 -79.00   1.00    1.00    --  -44.52 -99.00-120.00   47
  3  \w   -114.00 -19.00   1.00    1.00    --  -44.52 -57.00   0.00   95
  4  \w     73.00 118.00   1.00    1.00    --   44.52 125.00  60.00   45
  5  \w     73.00 118.00   1.00    1.00    --   44.52 125.00-120.00   45
  6  \w      2.00  98.00   1.00    1.00    --   44.52-125.00  90.00   96
  7  \w     73.00 118.00   1.00    1.00    --   44.52 125.00 -60.00   45
  8  \w   -117.00 -20.00   1.00    3.00    --  -90.00  61.00 -60.00   97
  9  \w     73.00 170.00   1.00    3.00    --  100.00  61.00  90.00   97
 10  \w     30.00 127.00   1.00    3.00    --  100.00 -61.00  30.00   97
 11  \w     17.00 109.00   1.00    3.00    --  100.00 -94.00-120.00   92
 12  \w     76.00 171.00   1.00    3.00    --  100.00  45.00-120.00   95
 13  \w     26.00 121.00   1.00    3.00    --  100.00-125.00-120.00   95
 14  \w     26.00 121.00   1.00    3.00    --  100.00-125.00  30.00   95
 15  \w     26.00 121.00   1.00    3.00    --  100.00-125.00 120.00   95
 16  \w     26.00 132.00   1.00    3.00    --  100.00 -77.00  30.00  106
 17  \w     73.00 174.00   1.00    3.00    --  100.00 125.00 -60.00  101
 18  \w     26.00 121.00   1.00    3.00    --  100.00-125.00-150.00   95
 19  \w     76.00 171.00   1.00    3.00    --  100.00  45.00 -30.00   95
 20  \w    121.00 171.00   1.00    3.00    --  100.00  45.00 150.00   50
 21  \w    122.00 161.00   1.00    3.00    --  100.00  45.00 -90.00   39
 22  \w     29.00  78.00   1.00    3.00    --  100.00 -77.00-120.00   49
 23  \w     94.00 120.00   1.00    3.00    --  100.00 -77.00-120.00   26
 24  \w     27.00  56.00   1.00    3.00    --  100.00 -30.00  60.00   29
 25  \w     75.00 122.00   1.00    3.00    --  100.00 -30.00  60.00   47
 26  \w    116.00 173.00   1.00    3.00    --  100.00  30.00-150.00   57
 27  \w     59.00  85.00   1.00    3.00    --  100.00 -45.00  60.00   26
 28  \w     76.00 104.00   1.00    3.00    --  100.00  45.00 -90.00   28
 29  \w     33.00  60.00   1.00    3.00    --  100.00-125.00  60.00   27
 30  \w     75.00 120.00   1.00    3.00    --  100.00-125.00-180.00   45
 31  \w     96.00 121.00   1.00    3.00    --  100.00-125.00  60.00   25
 32  \w     53.00 120.00   1.00    3.00    --  100.00-125.00 -30.00   67
 33  \w     76.00 115.00   1.00    3.00    --  100.00 125.00 -30.00   39
 34  \w    129.00 174.00   1.00    3.00    --  100.00 125.00 -30.00   45
 35  \w     77.00 161.00   1.00    3.00    --  100.00  45.00-180.00   84
 36  \w     95.00 144.00   1.00    3.00    --  100.00  30.00   0.00   49
 37  \w     82.00 109.00   1.00    3.00    --  100.00 -94.00   0.00   27
 38  \w     36.00  62.00   1.00    3.00    --  100.00-125.00-180.00   26
 39  \w     91.00 119.00   1.00    3.00    --  100.00 -45.00  60.00   28
 40  \w     64.00  91.00   1.00    3.00    --  100.00 -61.00 -30.00   27
 41  \w     31.00  83.00   1.00    3.00    --  100.00 -94.00 150.00   52
 42  \w     63.00  89.00   1.00    3.00    --  100.00-125.00 -90.00   26
 43  \w     76.00 171.00   1.00    3.00    --  100.00  45.00 -60.00   95
;
_diffrn_measurement_device 'four-circle diffractometer'
_diffrn_measurement_device_type 'Xcalibur, Onyx, Nova'
_diffrn_measurement_method '\w scans'
_diffrn_orient_matrix_type 'CrysAlisPro convention (1999,Acta A55,543-557)'
_diffrn_orient_matrix_UB_11 -0.0145489000
_diffrn_orient_matrix_UB_12 0.0797317000
_diffrn_orient_matrix_UB_13 -0.0292294000
_diffrn_orient_matrix_UB_21 -0.1646035000
_diffrn_orient_matrix_UB_22 -0.0131357000
_diffrn_orient_matrix_UB_23 -0.0434105000
_diffrn_orient_matrix_UB_31 -0.0452253000
_diffrn_orient_matrix_UB_32 0.0222771000
_diffrn_orient_matrix_UB_33 0.0789781000
_diffrn_radiation_monochromator mirror
_diffrn_radiation_probe x-ray
_diffrn_radiation_type CuK\a
_diffrn_radiation_wavelength 1.54184
_diffrn_reflns_av_R_equivalents 0.0358
_diffrn_reflns_av_unetI/netI 0.0230
_diffrn_reflns_Laue_measured_fraction_full 0.998
_diffrn_reflns_Laue_measured_fraction_max 0.998
_diffrn_reflns_limit_h_max 11
_diffrn_reflns_limit_h_min -11
_diffrn_reflns_limit_k_max 22
_diffrn_reflns_limit_k_min -22
_diffrn_reflns_limit_l_max 20
_diffrn_reflns_limit_l_min -18
_diffrn_reflns_number 54304
_diffrn_reflns_point_group_measured_fraction_full 0.996
_diffrn_reflns_point_group_measured_fraction_max 0.995
_diffrn_reflns_theta_full 67.684
_diffrn_reflns_theta_max 72.115
_diffrn_reflns_theta_min 2.718
_diffrn_source 'micro-focus sealed X-ray tube'
_diffrn_source_type 'Nova (Cu) X-ray Source'
_exptl_absorpt_coefficient_mu 1.413
_exptl_absorpt_correction_T_max 1.00000
_exptl_absorpt_correction_T_min 0.00565
_exptl_absorpt_correction_type multi-scan
_exptl_absorpt_process_details
;
CrysAlisPro 1.171.38.41 (Rigaku Oxford Diffraction, 2015)
Empirical absorption correction using spherical harmonics,
 implemented in SCALE3 ABSPACK scaling algorithm.
;
_exptl_crystal_colour colourless
_exptl_crystal_colour_primary colourless
_exptl_crystal_density_diffrn 1.331
_exptl_crystal_description block
_exptl_crystal_F_000 1168
_exptl_crystal_size_max 0.3
_exptl_crystal_size_mid 0.2
_exptl_crystal_size_min 0.1
_refine_diff_density_max 0.298
_refine_diff_density_min -0.518
_refine_diff_density_rms 0.052
_refine_ls_abs_structure_details
;
 Flack x determined using 4636 quotients [(I+)-(I-)]/[(I+)+(I-)]
 (Parsons, Flack and Wagner, Acta Cryst. B69 (2013) 249-259).
;
_refine_ls_abs_structure_Flack 0.468(14)
_refine_ls_extinction_method none
_refine_ls_goodness_of_fit_ref 1.049
_refine_ls_hydrogen_treatment constr
_refine_ls_matrix_type full
_refine_ls_number_parameters 725
_refine_ls_number_reflns 10869
_refine_ls_number_restraints 1
_refine_ls_restrained_S_all 1.049
_refine_ls_R_factor_all 0.0351
_refine_ls_R_factor_gt 0.0328
_refine_ls_shift/su_max 0.041
_refine_ls_shift/su_mean 0.010
_refine_ls_structure_factor_coef Fsqd
_refine_ls_weighting_details 'w=1/[\s^2^(Fo^2^)+(0.0485P)^2^+0.7208P] where P=(Fo^2^+2Fc^2^)/3'
_refine_ls_weighting_scheme calc
_refine_ls_wR_factor_gt 0.0857
_refine_ls_wR_factor_ref 0.0882
_reflns_Friedel_coverage 0.930
_reflns_Friedel_fraction_full 0.994
_reflns_Friedel_fraction_max 0.992
_reflns_number_gt 10130
_reflns_number_total 10869
_reflns_threshold_expression 'I > 2\s(I)'
_cod_data_source_file c7cc09640b2.cif
_cod_data_source_block ylm_170503
_cod_depositor_comments 'Adding full bibliography for 7121256--7121258.cif.'
_cod_original_cell_volume 2772.80(3)
_cod_database_code 7121256
_shelx_shelxl_version_number 2016/6
_shelx_space_group_comment
;
The symmetry employed for this shelxl refinement is uniquely defined
by the following loop, which should always be used as a source of
symmetry information in preference to the above space-group names.
They are only intended as comments.
;
_shelx_estimated_absorpt_t_max 0.872
_shelx_estimated_absorpt_t_min 0.677
_reflns_odcompleteness_completeness 99.81
_reflns_odcompleteness_iscentric 1
_reflns_odcompleteness_theta 71.98
_olex2_refinement_description
;
1. Fixed Uiso
 At 1.2 times of:
  All C(H) groups, All C(H,H) groups
 At 1.5 times of:
  All C(H,H,H) groups
2.a Ternary CH refined with riding coordinates:
 C22(H22), C36(H36), C29(H29), C37(H37)
2.b Secondary CH2 refined with riding coordinates:
 C39(H39A,H39B), C40(H40A,H40B), C65(H65A,H65B), C33(H33A,H33B), C51(H51A,
 H51B), C52(H52A,H52B)
2.c Aromatic/amide H refined with riding coordinates:
 C18(H18), C21(H21), C23(H23), C26(H26), C32(H32), C47(H47), C55(H55),
 C56(H56), C57(H57), C60(H60), C64(H64), C68(H68), C71(H71), C72(H72), C74(H74),
  C75(H75), C15(H15), C25(H25), C28(H28), C30(H30), C38(H38), C42(H42),
 C45(H45), C49(H49), C59(H59), C63(H63), C66(H66), C67(H67), C69(H69), C70(H70),
  C73(H73), C76(H76)
2.d Idealised Me refined as rotating group:
 C34(H34A,H34B,H34C), C62(H62A,H62B,H62C), C24(H24A,H24B,H24C), C58(H58A,H58B,
 H58C)
;
_olex2_submission_special_instructions 'No special instructions were received'
_oxdiff_exptl_absorpt_empirical_details
;
Empirical correction (ABSPACK) includes:
- Absorption correction using spherical harmonics
- Frame scaling
;
_oxdiff_exptl_absorpt_empirical_full_max 121.568
_oxdiff_exptl_absorpt_empirical_full_min 0.558

loop_
_space_group_symop_operation_xyz
'x, y, z'
'-x, y+1/2, -z'

loop_
_atom_site_label
_atom_site_type_symbol
_atom_site_fract_x
_atom_site_fract_y
_atom_site_fract_z
_atom_site_U_iso_or_equiv
_atom_site_adp_type
_atom_site_occupancy
_atom_site_site_symmetry_order
_atom_site_calc_flag
_atom_site_refinement_flags_posn
S1 S 0.81594(12) 0.26808(5) 0.87993(6) 0.0222(2) Uani 1 1 d .
O1 O 1.0139(4) 0.28413(17) 0.67777(18) 0.0182(6) Uani 1 1 d .
F4 F 1.2923(4) 0.54812(18) 0.77418(17) 0.0420(8) Uani 1 1 d .
O6 O 0.8554(4) 0.3278(2) 0.93481(19) 0.0354(9) Uani 1 1 d .
O7 O 0.8005(4) 0.1960(2) 0.91037(19) 0.0273(7) Uani 1 1 d .
N9 N 0.9482(4) 0.2614(2) 0.8286(2) 0.0178(7) Uani 1 1 d .
N11 N 1.0999(4) 0.1588(2) 0.8102(2) 0.0203(7) Uani 1 1 d .
N14 N 1.0000(5) 0.3295(2) 0.8091(2) 0.0191(7) Uani 1 1 d .
C16 C 1.0596(5) 0.1592(2) 0.6692(2) 0.0177(8) Uani 1 1 d .
C18 C 1.2061(6) 0.0935(3) 0.5933(3) 0.0248(9) Uani 1 1 d .
H18 H 1.231997 0.082269 0.543368 0.030 Uiso 1 1 calc R
C20 C 1.2691(5) 0.1012(3) 0.9333(2) 0.0200(9) Uani 1 1 d .
C21 C 1.2482(5) 0.0768(3) 0.7415(3) 0.0234(9) Uani 1 1 d .
H21 H 1.299825 0.053571 0.790903 0.028 Uiso 1 1 calc R
C22 C 0.9570(5) 0.1966(2) 0.7775(2) 0.0166(8) Uani 1 1 d .
H22 H 0.873931 0.162729 0.780082 0.020 Uiso 1 1 calc R
C23 C 0.5514(5) 0.2349(3) 0.7704(2) 0.0206(9) Uani 1 1 d .
H23 H 0.565325 0.186564 0.791061 0.025 Uiso 1 1 calc R
C26 C 0.9585(5) 0.4357(2) 0.6170(2) 0.0219(9) Uani 1 1 d .
H26 H 0.881247 0.409724 0.580368 0.026 Uiso 1 1 calc R
C31 C 1.0153(5) 0.4099(2) 0.6954(3) 0.0207(9) Uani 1 1 d .
C32 C 1.0911(5) 0.1441(2) 0.5934(2) 0.0206(8) Uani 1 1 d .
H32 H 1.037571 0.166826 0.544163 0.025 Uiso 1 1 calc R
C34 C 0.7929(5) 0.2082(3) 0.6312(2) 0.0220(9) Uani 1 1 d .
H34A H 0.727846 0.241181 0.652202 0.033 Uiso 1 1 calc GR
H34B H 0.756526 0.158162 0.631788 0.033 Uiso 1 1 calc GR
H34C H 0.792871 0.221955 0.574813 0.033 Uiso 1 1 calc GR
C35 C 1.1387(5) 0.1278(2) 0.7404(2) 0.0207(9) Uani 1 1 d .
C36 C 0.9581(4) 0.3398(3) 0.7199(2) 0.0186(8) Uani 1 1 d .
H36 H 0.847103 0.339985 0.700986 0.022 Uiso 1 1 calc R
C39 C 1.1095(5) 0.1149(3) 0.8833(2) 0.0226(9) Uani 1 1 d .
H39A H 1.060878 0.067402 0.866557 0.027 Uiso 1 1 calc R
H39B H 1.053767 0.139446 0.918840 0.027 Uiso 1 1 calc R
C40 C 1.1621(5) 0.3383(3) 0.8437(2) 0.0202(9) Uani 1 1 d .
H40A H 1.218274 0.308570 0.812423 0.024 Uiso 1 1 calc R
H40B H 1.190057 0.322645 0.901949 0.024 Uiso 1 1 calc R
C41 C 0.4106(5) 0.3213(3) 0.6744(3) 0.0247(9) Uani 1 1 d .
C47 C 0.6250(5) 0.3612(3) 0.7786(3) 0.0263(10) Uani 1 1 d .
H47 H 0.689881 0.398787 0.804703 0.032 Uiso 1 1 calc R
C48 C 1.1332(5) 0.4479(2) 0.7517(2) 0.0210(9) Uani 1 1 d .
C53 C 0.6488(5) 0.2894(3) 0.8057(2) 0.0207(9) Uani 1 1 d .
C54 C 0.9504(5) 0.2132(2) 0.6855(2) 0.0178(8) Uani 1 1 d .
C55 C 1.2795(5) 0.0609(3) 0.6647(3) 0.0256(9) Uani 1 1 d .
H55 H 1.354646 0.026259 0.662989 0.031 Uiso 1 1 calc R
C56 C 1.0137(6) 0.4999(3) 0.5909(3) 0.0297(10) Uani 1 1 d .
H56 H 0.975573 0.516960 0.536277 0.036 Uiso 1 1 calc R
C57 C 0.5064(5) 0.3769(3) 0.7135(3) 0.0270(10) Uani 1 1 d .
H57 H 0.489127 0.425651 0.694820 0.032 Uiso 1 1 calc R
C60 C 0.4362(5) 0.2511(3) 0.7063(3) 0.0242(9) Uani 1 1 d .
H60 H 0.370140 0.213235 0.681886 0.029 Uiso 1 1 calc R
C62 C 0.2893(5) 0.3380(3) 0.5992(3) 0.0332(11) Uani 1 1 d .
H62A H 0.257977 0.388710 0.601092 0.050 Uiso 1 1 calc GR
H62B H 0.204450 0.305728 0.597316 0.050 Uiso 1 1 calc GR
H62C H 0.326459 0.330308 0.549948 0.050 Uiso 1 1 calc GR
C64 C 1.2991(5) 0.0411(3) 0.9852(2) 0.0237(9) Uani 1 1 d .
H64 H 1.222420 0.007012 0.985791 0.028 Uiso 1 1 calc R
C65 C 1.1963(6) 0.4186(3) 0.8368(3) 0.0266(10) Uani 1 1 d .
H65A H 1.154745 0.446442 0.876459 0.032 Uiso 1 1 calc R
H65B H 1.305474 0.425631 0.851707 0.032 Uiso 1 1 calc R
C68 C 1.3828(5) 0.1503(3) 0.9324(2) 0.0241(9) Uani 1 1 d .
H68 H 1.363168 0.191524 0.897185 0.029 Uiso 1 1 calc R
C71 C 1.1236(6) 0.5383(3) 0.6447(3) 0.0309(11) Uani 1 1 d .
H71 H 1.159678 0.583109 0.629045 0.037 Uiso 1 1 calc R
C72 C 1.5230(5) 0.1400(3) 0.9820(3) 0.0296(11) Uani 1 1 d .
H72 H 1.599275 0.174086 0.980721 0.036 Uiso 1 1 calc R
C74 C 1.4390(6) 0.0306(3) 1.0358(3) 0.0306(10) Uani 1 1 d .
H74 H 1.457483 -0.010012 1.071923 0.037 Uiso 1 1 calc R
C75 C 1.5545(5) 0.0798(4) 1.0342(3) 0.0340(12) Uani 1 1 d .
H75 H 1.651834 0.072164 1.067863 0.041 Uiso 1 1 calc R
C77 C 1.1791(6) 0.5096(3) 0.7216(3) 0.0339(11) Uani 1 1 d .
S2 S 0.81609(12) 0.31015(5) 0.38005(6) 0.0220(2) Uani 1 1 d .
O2 O 1.0123(3) 0.29565(17) 0.17785(17) 0.0176(6) Uani 1 1 d .
F3 F 1.2922(4) 0.03070(19) 0.27444(17) 0.0433(8) Uani 1 1 d .
O5 O 0.8566(4) 0.2499(2) 0.43557(17) 0.0296(8) Uani 1 1 d .
O8 O 0.8017(4) 0.3816(2) 0.41063(18) 0.0297(8) Uani 1 1 d .
N10 N 0.9490(4) 0.3181(2) 0.3304(2) 0.0212(8) Uani 1 1 d .
N12 N 1.0984(4) 0.4212(2) 0.3092(2) 0.0190(7) Uani 1 1 d .
N13 N 1.0001(4) 0.2491(2) 0.3080(2) 0.0183(7) Uani 1 1 d .
C15 C 0.9596(5) 0.1419(3) 0.1161(2) 0.0225(9) Uani 1 1 d .
H15 H 0.882973 0.168342 0.079534 0.027 Uiso 1 1 calc R
C17 C 1.2676(5) 0.4752(3) 0.4334(2) 0.0220(9) Uani 1 1 d .
C19 C 1.0575(5) 0.4191(2) 0.1675(3) 0.0211(9) Uani 1 1 d .
C24 C 0.7924(5) 0.3705(3) 0.1317(2) 0.0229(9) Uani 1 1 d .
H24A H 0.797347 0.363330 0.074535 0.034 Uiso 1 1 calc GR
H24B H 0.750767 0.418676 0.137461 0.034 Uiso 1 1 calc GR
H24C H 0.728910 0.332987 0.146738 0.034 Uiso 1 1 calc GR
C25 C 0.5552(5) 0.3437(3) 0.2715(3) 0.0241(9) Uani 1 1 d .
H25 H 0.571678 0.392243 0.291081 0.029 Uiso 1 1 calc R
C27 C 0.4113(5) 0.2557(3) 0.1745(3) 0.0254(10) Uani 1 1 d .
C28 C 1.2500(5) 0.5029(3) 0.2396(3) 0.0235(9) Uani 1 1 d .
H28 H 1.301353 0.527249 0.288230 0.028 Uiso 1 1 calc R
C29 C 0.9560(5) 0.2385(2) 0.2209(2) 0.0184(8) Uani 1 1 d .
H29 H 0.845034 0.237204 0.202398 0.022 Uiso 1 1 calc R
C30 C 1.2043(6) 0.4830(3) 0.0927(3) 0.0245(10) Uani 1 1 d .
H30 H 1.230111 0.492600 0.042313 0.029 Uiso 1 1 calc R
C33 C 1.1595(5) 0.2395(3) 0.3439(2) 0.0217(9) Uani 1 1 d .
H33A H 1.184575 0.254220 0.402487 0.026 Uiso 1 1 calc R
H33B H 1.217232 0.270230 0.314507 0.026 Uiso 1 1 calc R
C37 C 0.9580(5) 0.3822(3) 0.2808(2) 0.0207(9) Uani 1 1 d .
H37 H 0.874916 0.415910 0.283886 0.025 Uiso 1 1 calc R
C38 C 0.6261(5) 0.2165(3) 0.2797(3) 0.0271(10) Uani 1 1 d .
H38 H 0.689381 0.178268 0.305672 0.033 Uiso 1 1 calc R
C42 C 1.0921(5) 0.4345(3) 0.0944(3) 0.0227(9) Uani 1 1 d .
H42 H 1.038706 0.411799 0.045108 0.027 Uiso 1 1 calc R
C43 C 1.1403(5) 0.4502(2) 0.2427(2) 0.0196(8) Uani 1 1 d .
C44 C 0.9480(5) 0.3652(2) 0.1880(2) 0.0188(8) Uani 1 1 d .
C45 C 1.1257(6) 0.0401(3) 0.1443(3) 0.0308(11) Uani 1 1 d .
H45 H 1.163185 -0.003709 0.127018 0.037 Uiso 1 1 calc R
C46 C 0.6524(5) 0.2879(3) 0.3079(3) 0.0222(9) Uani 1 1 d .
C49 C 0.4317(5) 0.3268(3) 0.2051(3) 0.0239(9) Uani 1 1 d .
H49 H 0.362911 0.363827 0.181408 0.029 Uiso 1 1 calc R
C50 C 1.0195(5) 0.1679(2) 0.1970(2) 0.0180(9) Uani 1 1 d .
C51 C 1.1982(5) 0.1594(2) 0.3365(3) 0.0238(9) Uani 1 1 d .
H51A H 1.307550 0.153552 0.349212 0.029 Uiso 1 1 calc R
H51B H 1.160177 0.130223 0.376494 0.029 Uiso 1 1 calc R
C52 C 1.1123(5) 0.4645(3) 0.3845(2) 0.0236(9) Uani 1 1 d .
H52A H 1.055286 0.440120 0.419581 0.028 Uiso 1 1 calc R
H52B H 1.066548 0.512736 0.369118 0.028 Uiso 1 1 calc R
C58 C 0.2884(5) 0.2406(3) 0.0994(3) 0.0328(11) Uani 1 1 d .
H58A H 0.193849 0.257844 0.108548 0.049 Uiso 1 1 calc GR
H58B H 0.282358 0.188159 0.088669 0.049 Uiso 1 1 calc GR
H58C H 0.308950 0.266025 0.052050 0.049 Uiso 1 1 calc GR
C59 C 1.0123(5) 0.0787(3) 0.0907(2) 0.0245(9) Uani 1 1 d .
H59 H 0.971760 0.061074 0.036604 0.029 Uiso 1 1 calc R
C61 C 1.1295(5) 0.1326(2) 0.2498(2) 0.0241(9) Uani 1 1 d .
C63 C 0.5068(6) 0.2017(3) 0.2135(3) 0.0308(10) Uani 1 1 d .
H63 H 0.490346 0.153002 0.194372 0.037 Uiso 1 1 calc R
C66 C 1.5519(5) 0.4990(3) 0.5341(3) 0.0317(11) Uani 1 1 d .
H66 H 1.647815 0.505953 0.569651 0.038 Uiso 1 1 calc R
C67 C 1.3832(5) 0.4272(3) 0.4317(2) 0.0271(10) Uani 1 1 d .
H67 H 1.365479 0.386034 0.396382 0.032 Uiso 1 1 calc R
C69 C 1.4417(6) 0.5474(3) 0.5349(3) 0.0344(11) Uani 1 1 d .
H69 H 1.461342 0.588914 0.569555 0.041 Uiso 1 1 calc R
C70 C 1.5259(5) 0.4400(3) 0.4822(3) 0.0318(11) Uani 1 1 d .
H70 H 1.604861 0.407573 0.480550 0.038 Uiso 1 1 calc R
C73 C 1.2817(5) 0.5186(3) 0.1656(3) 0.0251(9) Uani 1 1 d .
H73 H 1.356087 0.553493 0.163420 0.030 Uiso 1 1 calc R
C76 C 1.2988(5) 0.5358(3) 0.4845(2) 0.0264(10) Uani 1 1 d .
H76 H 1.222131 0.569900 0.485215 0.032 Uiso 1 1 calc R
C78 C 1.1823(6) 0.0665(2) 0.2228(2) 0.0247(9) Uani 1 1 d .

loop_
_atom_site_aniso_label
_atom_site_aniso_U_11
_atom_site_aniso_U_22
_atom_site_aniso_U_33
_atom_site_aniso_U_23
_atom_site_aniso_U_13
_atom_site_aniso_U_12
S1 0.0220(5) 0.0306(6) 0.0153(4) -0.0014(4) 0.0071(4) -0.0037(5)
O1 0.0243(15) 0.0160(14) 0.0161(12) -0.0002(11) 0.0082(11) -0.0064(12)
F4 0.059(2) 0.0354(17) 0.0253(12) -0.0010(12) -0.0013(13) -0.0298(17)
O6 0.0311(18) 0.055(2) 0.0234(16) -0.0132(17) 0.0121(14) -0.0114(18)
O7 0.0241(16) 0.0339(18) 0.0259(15) 0.0068(14) 0.0098(13) -0.0009(15)
N9 0.0215(17) 0.0213(18) 0.0113(14) -0.0011(13) 0.0053(13) -0.0045(15)
N11 0.0223(18) 0.0249(18) 0.0135(15) 0.0008(14) 0.0038(13) 0.0021(16)
N14 0.0256(18) 0.0212(18) 0.0115(15) 0.0002(14) 0.0063(14) -0.0042(15)
C16 0.021(2) 0.0191(19) 0.0138(17) -0.0064(15) 0.0069(15) -0.0073(17)
C18 0.026(2) 0.024(2) 0.026(2) -0.0089(18) 0.0091(18) -0.0020(19)
C20 0.0177(19) 0.029(2) 0.0121(16) -0.0028(16) 0.0011(14) -0.0002(17)
C21 0.030(2) 0.022(2) 0.0178(18) -0.0007(17) 0.0051(17) -0.0040(19)
C22 0.0190(19) 0.0138(17) 0.0164(17) -0.0026(14) 0.0035(14) 0.0015(15)
C23 0.026(2) 0.018(2) 0.0185(17) 0.0004(15) 0.0076(17) -0.0033(18)
C26 0.022(2) 0.019(2) 0.023(2) -0.0034(17) 0.0021(17) -0.0004(18)
C31 0.015(2) 0.023(2) 0.023(2) -0.0100(16) 0.0048(16) 0.0014(17)
C32 0.031(2) 0.0180(19) 0.0142(17) -0.0026(17) 0.0086(16) -0.0035(19)
C34 0.024(2) 0.027(2) 0.0150(16) -0.0057(17) 0.0044(15) -0.0089(19)
C35 0.024(2) 0.022(2) 0.0182(18) -0.0100(16) 0.0101(16) -0.0082(18)
C36 0.0140(17) 0.032(2) 0.0078(16) 0.0000(15) -0.0006(14) -0.0008(17)
C39 0.0183(19) 0.028(2) 0.0180(18) 0.0033(17) -0.0025(15) -0.0021(18)
C40 0.0155(19) 0.026(2) 0.0159(18) 0.0012(16) -0.0034(15) -0.0046(18)
C41 0.023(2) 0.028(2) 0.026(2) -0.0017(18) 0.0103(18) -0.0049(19)
C47 0.028(2) 0.020(2) 0.033(2) -0.0044(19) 0.011(2) -0.006(2)
C48 0.0231(19) 0.020(2) 0.0158(16) -0.0110(15) -0.0034(15) -0.0045(17)
C53 0.0168(19) 0.028(2) 0.0174(16) -0.0022(16) 0.0033(15) 0.0041(17)
C54 0.0196(19) 0.025(2) 0.0069(15) 0.0017(15) -0.0001(14) -0.0098(18)
C55 0.026(2) 0.021(2) 0.031(2) -0.0125(17) 0.0077(19) -0.0031(19)
C56 0.043(3) 0.023(2) 0.025(2) 0.0038(19) 0.012(2) 0.006(2)
C57 0.027(2) 0.021(2) 0.036(2) 0.0051(19) 0.0125(19) -0.0038(19)
C60 0.023(2) 0.022(2) 0.030(2) -0.0066(18) 0.0112(18) -0.0068(18)
C62 0.021(2) 0.043(3) 0.036(2) 0.015(2) 0.0077(19) -0.002(2)
C64 0.029(2) 0.021(2) 0.0206(17) 0.0007(17) 0.0051(17) -0.003(2)
C65 0.030(2) 0.030(2) 0.0189(19) -0.0007(18) 0.0038(18) -0.003(2)
C68 0.023(2) 0.029(2) 0.0201(18) 0.0049(18) 0.0044(16) 0.001(2)
C71 0.049(3) 0.019(2) 0.027(2) 0.0007(18) 0.013(2) -0.008(2)
C72 0.029(2) 0.041(3) 0.022(2) 0.001(2) 0.0115(18) -0.009(2)
C74 0.033(2) 0.033(2) 0.024(2) 0.0082(19) 0.0040(18) 0.003(2)
C75 0.022(2) 0.054(3) 0.024(2) 0.001(2) 0.0005(17) 0.000(2)
C77 0.042(3) 0.027(2) 0.032(2) -0.015(2) 0.006(2) -0.011(2)
S2 0.0213(5) 0.0309(6) 0.0146(4) 0.0017(4) 0.0060(4) 0.0048(5)
O2 0.0188(14) 0.0183(15) 0.0147(12) 0.0010(11) 0.0024(11) 0.0000(12)
F3 0.064(2) 0.0342(17) 0.0269(13) 0.0019(13) 0.0023(13) 0.0265(17)
O5 0.0301(17) 0.042(2) 0.0178(14) 0.0128(15) 0.0075(13) 0.0063(16)
O8 0.0277(18) 0.045(2) 0.0174(14) -0.0122(15) 0.0078(13) 0.0040(16)
N10 0.0211(18) 0.0238(19) 0.0198(16) -0.0006(15) 0.0070(14) 0.0039(16)
N12 0.0213(18) 0.0195(17) 0.0161(15) -0.0031(14) 0.0045(13) 0.0032(15)
N13 0.0155(16) 0.0195(17) 0.0175(17) -0.0010(14) -0.0009(13) 0.0030(15)
C15 0.025(2) 0.026(2) 0.0158(18) -0.0046(17) 0.0043(16) -0.0054(19)
C17 0.030(2) 0.021(2) 0.0169(17) -0.0004(16) 0.0094(16) -0.0002(18)
C19 0.020(2) 0.0171(19) 0.023(2) -0.0032(16) -0.0004(16) 0.0040(17)
C24 0.021(2) 0.029(2) 0.0168(17) -0.0047(17) 0.0001(15) 0.0019(19)
C25 0.020(2) 0.022(2) 0.031(2) -0.0047(18) 0.0074(18) 0.0010(18)
C27 0.020(2) 0.032(2) 0.028(2) -0.0128(19) 0.0130(18) -0.0087(19)
C28 0.024(2) 0.019(2) 0.025(2) -0.0021(17) 0.0019(17) -0.0009(18)
C29 0.024(2) 0.0109(17) 0.0211(18) 0.0024(14) 0.0076(17) -0.0006(16)
C30 0.032(2) 0.026(2) 0.0162(19) 0.0043(17) 0.0065(18) 0.009(2)
C33 0.025(2) 0.023(2) 0.0165(18) 0.0003(16) 0.0048(17) 0.0028(19)
C37 0.019(2) 0.029(2) 0.0121(16) -0.0043(16) 0.0014(14) 0.0100(17)
C38 0.027(2) 0.022(2) 0.035(2) 0.004(2) 0.012(2) 0.001(2)
C42 0.0187(19) 0.026(2) 0.0203(18) 0.0030(18) -0.0009(15) 0.0086(19)
C43 0.0213(19) 0.0162(19) 0.0183(18) -0.0068(15) -0.0010(15) 0.0039(17)
C44 0.022(2) 0.0136(18) 0.0217(19) 0.0019(15) 0.0077(16) 0.0008(17)
C45 0.044(3) 0.023(2) 0.024(2) -0.0032(18) 0.007(2) 0.004(2)
C46 0.027(2) 0.021(2) 0.0232(18) 0.0014(16) 0.0136(17) 0.0071(17)
C49 0.020(2) 0.029(2) 0.0214(19) -0.0059(18) 0.0017(17) 0.0027(18)
C50 0.026(2) 0.0153(19) 0.0131(18) -0.0069(14) 0.0059(16) -0.0004(17)
C51 0.030(2) 0.020(2) 0.0180(19) 0.0026(17) -0.0004(17) 0.0126(19)
C52 0.028(2) 0.026(2) 0.0183(18) -0.0092(18) 0.0097(16) 0.0055(19)
C58 0.029(2) 0.043(3) 0.027(2) -0.010(2) 0.0090(19) -0.007(2)
C59 0.031(2) 0.024(2) 0.0165(17) -0.0049(18) 0.0016(16) -0.002(2)
C61 0.033(2) 0.022(2) 0.0214(18) -0.0080(16) 0.0145(17) -0.0010(19)
C63 0.032(2) 0.022(2) 0.043(2) -0.006(2) 0.016(2) -0.008(2)
C66 0.023(2) 0.052(3) 0.0196(19) 0.000(2) 0.0035(17) -0.011(2)
C67 0.030(2) 0.035(2) 0.0183(18) 0.0012(18) 0.0098(17) 0.009(2)
C69 0.032(3) 0.044(3) 0.026(2) -0.007(2) 0.0037(19) -0.012(2)
C70 0.018(2) 0.054(3) 0.024(2) 0.006(2) 0.0043(16) 0.004(2)
C73 0.028(2) 0.0205(19) 0.027(2) -0.0041(17) 0.0072(18) -0.0009(19)
C76 0.025(2) 0.032(3) 0.0211(18) -0.0036(18) 0.0036(17) -0.002(2)
C78 0.036(2) 0.021(2) 0.0160(17) -0.0038(16) 0.0059(17) 0.0097(19)

loop_
_atom_type_symbol
_atom_type_description
_atom_type_scat_dispersion_real
_atom_type_scat_dispersion_imag
_atom_type_scat_source
C C 0.0181 0.0091 'International Tables Vol C Tables 4.2.6.8 and 6.1.1.4'
H H 0.0000 0.0000 'International Tables Vol C Tables 4.2.6.8 and 6.1.1.4'
N N 0.0311 0.0180 'International Tables Vol C Tables 4.2.6.8 and 6.1.1.4'
O O 0.0492 0.0322 'International Tables Vol C Tables 4.2.6.8 and 6.1.1.4'
S S 0.3331 0.5567 'International Tables Vol C Tables 4.2.6.8 and 6.1.1.4'
F F 0.0727 0.0534 'International Tables Vol C Tables 4.2.6.8 and 6.1.1.4'

loop_
_geom_angle_atom_site_label_1
_geom_angle_atom_site_label_2
_geom_angle_atom_site_label_3
_geom_angle
O6 S1 O7 120.8(2)
O6 S1 N9 106.7(2)
O6 S1 C53 108.9(2)
O7 S1 N9 105.4(2)
O7 S1 C53 107.8(2)
N9 S1 C53 106.27(18)
C36 O1 C54 113.5(3)
N14 N9 S1 113.0(3)
N14 N9 C22 120.6(3)
C22 N9 S1 120.7(3)
C35 N11 C22 105.6(3)
C35 N11 C39 119.7(4)
C39 N11 C22 115.9(3)
N9 N14 C36 109.5(3)
N9 N14 C40 112.2(3)
C36 N14 C40 112.0(3)
C32 C16 C54 127.0(4)
C35 C16 C32 121.5(4)
C35 C16 C54 111.3(3)
C32 C18 H18 119.9
C55 C18 H18 119.9
C55 C18 C32 120.1(4)
C64 C20 C39 119.3(4)
C68 C20 C39 121.4(4)
C68 C20 C64 119.1(4)
C35 C21 H21 121.9
C35 C21 C55 116.3(4)
C55 C21 H21 121.9
N9 C22 H22 108.8
N9 C22 C54 114.9(3)
N11 C22 N9 109.6(3)
N11 C22 H22 108.8
N11 C22 C54 105.8(3)
C54 C22 H22 108.8
C53 C23 H23 120.4
C53 C23 C60 119.2(4)
C60 C23 H23 120.4
C31 C26 H26 119.8
C31 C26 C56 120.5(4)
C56 C26 H26 119.8
C26 C31 C36 118.9(4)
C26 C31 C48 120.7(4)
C48 C31 C36 120.2(4)
C16 C32 C18 117.2(4)
C16 C32 H32 121.4
C18 C32 H32 121.4
H34A C34 H34B 109.5
H34A C34 H34C 109.5
H34B C34 H34C 109.5
C54 C34 H34A 109.5
C54 C34 H34B 109.5
C54 C34 H34C 109.5
C16 C35 N11 111.0(4)
C16 C35 C21 122.2(4)
C21 C35 N11 126.6(4)
O1 C36 N14 112.3(4)
O1 C36 C31 106.8(3)
O1 C36 H36 108.6
N14 C36 C31 111.9(4)
N14 C36 H36 108.6
C31 C36 H36 108.6
N11 C39 C20 113.8(4)
N11 C39 H39A 108.8
N11 C39 H39B 108.8
C20 C39 H39A 108.8
C20 C39 H39B 108.8
H39A C39 H39B 107.7
N14 C40 H40A 110.4
N14 C40 H40B 110.4
N14 C40 C65 106.7(4)
H40A C40 H40B 108.6
C65 C40 H40A 110.4
C65 C40 H40B 110.4
C57 C41 C62 120.0(5)
C60 C41 C57 117.8(4)
C60 C41 C62 122.1(4)
C53 C47 H47 120.4
C57 C47 H47 120.4
C57 C47 C53 119.2(4)
C31 C48 C65 120.3(4)
C77 C48 C31 114.9(4)
C77 C48 C65 124.7(4)
C23 C53 S1 120.4(4)
C23 C53 C47 120.8(4)
C47 C53 S1 118.6(4)
O1 C54 C16 105.8(3)
O1 C54 C22 110.3(3)
O1 C54 C34 110.7(3)
C16 C54 C22 100.9(3)
C16 C54 C34 116.5(4)
C34 C54 C22 112.2(3)
C18 C55 C21 122.5(4)
C18 C55 H55 118.7
C21 C55 H55 118.7
C26 C56 H56 120.2
C26 C56 C71 119.7(4)
C71 C56 H56 120.2
C41 C57 H57 119.8
C47 C57 C41 120.5(5)
C47 C57 H57 119.7
C23 C60 C41 122.4(4)
C23 C60 H60 118.8
C41 C60 H60 118.8
C41 C62 H62A 109.5
C41 C62 H62B 109.5
C41 C62 H62C 109.5
H62A C62 H62B 109.5
H62A C62 H62C 109.5
H62B C62 H62C 109.5
C20 C64 H64 119.7
C74 C64 C20 120.6(4)
C74 C64 H64 119.7
C40 C65 H65A 109.1
C40 C65 H65B 109.1
C48 C65 C40 112.4(4)
C48 C65 H65A 109.1
C48 C65 H65B 109.1
H65A C65 H65B 107.9
C20 C68 H68 119.6
C72 C68 C20 120.7(4)
C72 C68 H68 119.6
C56 C71 H71 121.1
C77 C71 C56 117.7(5)
C77 C71 H71 121.1
C68 C72 H72 119.7
C68 C72 C75 120.7(5)
C75 C72 H72 119.7
C64 C74 H74 119.9
C64 C74 C75 120.3(5)
C75 C74 H74 119.9
C72 C75 C74 118.5(5)
C72 C75 H75 120.7
C74 C75 H75 120.7
C48 C77 F4 116.7(4)
C48 C77 C71 126.4(4)
C71 C77 F4 116.9(4)
O5 S2 O8 120.6(2)
O5 S2 N10 106.6(2)
O5 S2 C46 108.3(2)
O8 S2 N10 104.3(2)
O8 S2 C46 108.8(2)
N10 S2 C46 107.55(19)
C29 O2 C44 112.0(3)
N13 N10 S2 112.8(3)
N13 N10 C37 119.7(3)
C37 N10 S2 120.9(3)
C37 N12 C52 115.4(3)
C43 N12 C37 109.4(3)
C43 N12 C52 120.3(4)
N10 N13 C33 111.4(3)
C29 N13 N10 111.0(3)
C29 N13 C33 114.2(3)
C50 C15 H15 120.1
C59 C15 H15 120.1
C59 C15 C50 119.9(4)
C67 C17 C52 123.4(4)
C76 C17 C52 118.2(4)
C76 C17 C67 118.4(4)
C42 C19 C43 121.0(4)
C42 C19 C44 130.9(4)
C43 C19 C44 107.8(4)
H24A C24 H24B 109.5
H24A C24 H24C 109.5
H24B C24 H24C 109.5
C44 C24 H24A 109.5
C44 C24 H24B 109.5
C44 C24 H24C 109.5
C46 C25 H25 120.3
C49 C25 H25 120.3
C49 C25 C46 119.3(5)
C49 C27 C58 119.1(5)
C63 C27 C49 118.9(4)
C63 C27 C58 122.0(5)
C43 C28 H28 120.2
C73 C28 H28 120.2
C73 C28 C43 119.5(4)
O2 C29 H29 109.5
O2 C29 C50 106.1(3)
N13 C29 O2 111.4(3)
N13 C29 H29 109.5
N13 C29 C50 110.8(3)
C50 C29 H29 109.5
C42 C30 H30 119.8
C42 C30 C73 120.4(4)
C73 C30 H30 119.8
N13 C33 H33A 110.0
N13 C33 H33B 110.0
N13 C33 C51 108.5(4)
H33A C33 H33B 108.4
C51 C33 H33A 110.0
C51 C33 H33B 110.0
N10 C37 N12 112.5(3)
N10 C37 H37 108.5
N10 C37 C44 114.1(4)
N12 C37 H37 108.5
N12 C37 C44 104.6(3)
C44 C37 H37 108.5
C46 C38 H38 120.2
C63 C38 H38 120.2
C63 C38 C46 119.6(5)
C19 C42 C30 119.8(4)
C19 C42 H42 120.1
C30 C42 H42 120.1
N12 C43 C19 111.4(4)
N12 C43 C28 130.1(4)
C28 C43 C19 118.5(4)
O2 C44 C19 103.4(3)
O2 C44 C24 109.9(3)
O2 C44 C37 111.7(3)
C19 C44 C24 113.8(4)
C19 C44 C37 102.4(3)
C24 C44 C37 114.8(3)
C59 C45 H45 120.5
C78 C45 H45 120.5
C78 C45 C59 118.9(5)
C25 C46 S2 119.3(4)
C38 C46 S2 120.4(4)
C38 C46 C25 120.0(4)
C25 C49 C27 120.0(4)
C25 C49 H49 120.0
C27 C49 H49 120.0
C15 C50 C29 117.0(4)
C61 C50 C15 121.7(4)
C61 C50 C29 121.2(4)
C33 C51 H51A 109.7
C33 C51 H51B 109.7
H51A C51 H51B 108.2
C61 C51 C33 109.8(4)
C61 C51 H51A 109.7
C61 C51 H51B 109.7
N12 C52 C17 114.5(3)
N12 C52 H52A 108.6
N12 C52 H52B 108.6
C17 C52 H52A 108.6
C17 C52 H52B 108.6
H52A C52 H52B 107.6
C27 C58 H58A 109.5
C27 C58 H58B 109.5
C27 C58 H58C 109.5
H58A C58 H58B 109.5
H58A C58 H58C 109.5
H58B C58 H58C 109.5
C15 C59 C45 120.1(4)
C15 C59 H59 120.0
C45 C59 H59 120.0
C50 C61 C51 123.2(4)
C50 C61 C78 117.8(4)
C78 C61 C51 119.0(4)
C27 C63 C38 122.0(5)
C27 C63 H63 119.0
C38 C63 H63 119.0
C69 C66 H66 119.7
C69 C66 C70 120.5(5)
C70 C66 H66 119.7
C17 C67 H67 120.1
C70 C67 C17 119.8(5)
C70 C67 H67 120.1
C66 C69 H69 120.1
C66 C69 C76 119.8(5)
C76 C69 H69 120.1
C66 C70 C67 120.4(5)
C66 C70 H70 119.8
C67 C70 H70 119.8
C28 C73 C30 120.5(4)
C28 C73 H73 119.8
C30 C73 H73 119.8
C17 C76 C69 121.0(5)
C17 C76 H76 119.5
C69 C76 H76 119.5
F3 C78 C45 119.6(4)
F3 C78 C61 118.8(4)
C45 C78 C61 121.6(4)

loop_
_geom_bond_atom_site_label_1
_geom_bond_atom_site_label_2
_geom_bond_distance
S1 O6 1.421(4)
S1 O7 1.439(4)
S1 N9 1.668(4)
S1 C53 1.777(4)
O1 C36 1.413(5)
O1 C54 1.450(5)
F4 C77 1.387(6)
N9 N14 1.407(5)
N9 C22 1.481(5)
N11 C22 1.478(5)
N11 C35 1.426(5)
N11 C39 1.452(6)
N14 C36 1.463(4)
N14 C40 1.482(6)
C16 C32 1.400(5)
C16 C35 1.367(6)
C16 C54 1.491(6)
C18 H18 0.9500
C18 C32 1.415(7)
C18 C55 1.362(7)
C20 C39 1.533(6)
C20 C64 1.392(6)
C20 C68 1.391(6)
C21 H21 0.9500
C21 C35 1.379(7)
C21 C55 1.420(6)
C22 H22 1.0000
C22 C54 1.560(5)
C23 H23 0.9500
C23 C53 1.382(7)
C23 C60 1.350(7)
C26 H26 0.9500
C26 C31 1.374(6)
C26 C56 1.400(7)
C31 C36 1.489(6)
C31 C48 1.438(6)
C32 H32 0.9500
C34 H34A 0.9800
C34 H34B 0.9800
C34 H34C 0.9800
C34 C54 1.522(5)
C36 H36 1.0000
C39 H39A 0.9900
C39 H39B 0.9900
C40 H40A 0.9900
C40 H40B 0.9900
C40 C65 1.520(7)
C41 C57 1.405(7)
C41 C60 1.395(7)
C41 C62 1.501(6)
C47 H47 0.9500
C47 C53 1.395(7)
C47 C57 1.376(7)
C48 C65 1.504(6)
C48 C77 1.352(7)
C55 H55 0.9500
C56 H56 0.9500
C56 C71 1.378(7)
C57 H57 0.9500
C60 H60 0.9500
C62 H62A 0.9800
C62 H62B 0.9800
C62 H62C 0.9800
C64 H64 0.9500
C64 C74 1.378(7)
C65 H65A 0.9900
C65 H65B 0.9900
C68 H68 0.9500
C68 C72 1.374(6)
C71 H71 0.9500
C71 C77 1.372(7)
C72 H72 0.9500
C72 C75 1.397(8)
C74 H74 0.9500
C74 C75 1.408(7)
C75 H75 0.9500
S2 O5 1.436(4)
S2 O8 1.427(4)
S2 N10 1.656(4)
S2 C46 1.741(5)
O2 C29 1.444(5)
O2 C44 1.439(5)
F3 C78 1.337(5)
N10 N13 1.436(5)
N10 C37 1.457(6)
N12 C37 1.459(6)
N12 C43 1.378(6)
N12 C52 1.470(5)
N13 C29 1.430(5)
N13 C33 1.464(6)
C15 H15 0.9500
C15 C50 1.416(5)
C15 C59 1.368(7)
C17 C52 1.486(6)
C17 C67 1.395(6)
C17 C76 1.391(6)
C19 C42 1.372(6)
C19 C43 1.424(6)
C19 C44 1.519(6)
C24 H24A 0.9800
C24 H24B 0.9800
C24 H24C 0.9800
C24 C44 1.521(6)
C25 H25 0.9500
C25 C46 1.401(7)
C25 C49 1.423(7)
C27 C49 1.400(6)
C27 C58 1.501(6)
C27 C63 1.383(7)
C28 H28 0.9500
C28 C43 1.415(7)
C28 C73 1.374(6)
C29 H29 1.0000
C29 C50 1.520(5)
C30 H30 0.9500
C30 C42 1.376(7)
C30 C73 1.417(7)
C33 H33A 0.9900
C33 H33B 0.9900
C33 C51 1.527(6)
C37 H37 1.0000
C37 C44 1.568(5)
C38 H38 0.9500
C38 C46 1.397(7)
C38 C63 1.388(7)
C42 H42 0.9500
C45 H45 0.9500
C45 C59 1.398(7)
C45 C78 1.381(6)
C49 H49 0.9500
C50 C61 1.342(6)
C51 H51A 0.9900
C51 H51B 0.9900
C51 C61 1.519(6)
C52 H52A 0.9900
C52 H52B 0.9900
C58 H58A 0.9800
C58 H58B 0.9800
C58 H58C 0.9800
C59 H59 0.9500
C61 C78 1.425(6)
C63 H63 0.9500
C66 H66 0.9500
C66 C69 1.358(8)
C66 C70 1.374(8)
C67 H67 0.9500
C67 C70 1.405(7)
C69 H69 0.9500
C69 C76 1.402(7)
C70 H70 0.9500
C73 H73 0.9500
C76 H76 0.9500

loop_
_geom_torsion_atom_site_label_1
_geom_torsion_atom_site_label_2
_geom_torsion_atom_site_label_3
_geom_torsion_atom_site_label_4
_geom_torsion
S1 N9 N14 C36 -113.4(3)
S1 N9 N14 C40 121.6(3)
S1 N9 C22 N11 -117.9(3)
S1 N9 C22 C54 123.2(3)
O6 S1 N9 N14 -37.8(3)
O6 S1 N9 C22 168.5(3)
O6 S1 C53 C23 -150.5(3)
O6 S1 C53 C47 35.2(4)
O7 S1 N9 N14 -167.5(3)
O7 S1 N9 C22 38.9(4)
O7 S1 C53 C23 -17.7(4)
O7 S1 C53 C47 168.0(3)
N9 S1 C53 C23 94.9(4)
N9 S1 C53 C47 -79.4(4)
N9 N14 C36 O1 -57.7(4)
N9 N14 C36 C31 -177.8(3)
N9 N14 C40 C65 -166.4(3)
N9 C22 C54 O1 30.2(5)
N9 C22 C54 C16 141.7(3)
N9 C22 C54 C34 -93.7(4)
N11 C22 C54 O1 -90.9(4)
N11 C22 C54 C16 20.6(4)
N11 C22 C54 C34 145.3(4)
N14 N9 C22 N11 90.4(4)
N14 N9 C22 C54 -28.5(5)
N14 C40 C65 C48 -50.6(5)
C20 C64 C74 C75 -1.5(7)
C20 C68 C72 C75 0.1(7)
C22 N9 N14 C36 40.3(5)
C22 N9 N14 C40 -84.7(4)
C22 N11 C35 C16 17.2(5)
C22 N11 C35 C21 -167.4(4)
C22 N11 C39 C20 -157.8(4)
C26 C31 C36 O1 71.4(5)
C26 C31 C36 N14 -165.4(4)
C26 C31 C48 C65 -179.0(4)
C26 C31 C48 C77 1.1(6)
C26 C56 C71 C77 2.7(8)
C31 C26 C56 C71 -1.4(7)
C31 C48 C65 C40 19.3(6)
C31 C48 C77 F4 179.7(4)
C31 C48 C77 C71 0.5(8)
C32 C16 C35 N11 172.1(4)
C32 C16 C35 C21 -3.4(7)
C32 C16 C54 O1 -71.3(5)
C32 C16 C54 C22 173.8(4)
C32 C16 C54 C34 52.1(6)
C32 C18 C55 C21 -1.5(7)
C35 N11 C22 N9 -147.8(3)
C35 N11 C22 C54 -23.4(4)
C35 N11 C39 C20 73.9(5)
C35 C16 C32 C18 1.5(6)
C35 C16 C54 O1 104.0(4)
C35 C16 C54 C22 -10.9(5)
C35 C16 C54 C34 -132.6(4)
C35 C21 C55 C18 -0.3(7)
C36 O1 C54 C16 -157.5(3)
C36 O1 C54 C22 -49.2(4)
C36 O1 C54 C34 75.5(4)
C36 N14 C40 C65 70.0(5)
C36 C31 C48 C65 -2.1(6)
C36 C31 C48 C77 177.9(4)
C39 N11 C22 N9 77.2(5)
C39 N11 C22 C54 -158.3(4)
C39 N11 C35 C16 150.1(4)
C39 N11 C35 C21 -34.5(7)
C39 C20 C64 C74 -174.8(4)
C39 C20 C68 C72 175.4(4)
C40 N14 C36 O1 67.4(5)
C40 N14 C36 C31 -52.6(5)
C48 C31 C36 O1 -105.5(4)
C48 C31 C36 N14 17.7(5)
C53 S1 N9 N14 78.3(3)
C53 S1 N9 C22 -75.4(4)
C53 C23 C60 C41 -0.6(7)
C53 C47 C57 C41 -0.3(7)
C54 O1 C36 N14 65.7(4)
C54 O1 C36 C31 -171.3(3)
C54 C16 C32 C18 176.3(4)
C54 C16 C35 N11 -3.4(5)
C54 C16 C35 C21 -179.0(4)
C55 C18 C32 C16 1.0(7)
C55 C21 C35 N11 -172.1(4)
C55 C21 C35 C16 2.8(7)
C56 C26 C31 C36 -177.5(4)
C56 C26 C31 C48 -0.6(7)
C56 C71 C77 F4 178.4(5)
C56 C71 C77 C48 -2.4(9)
C57 C41 C60 C23 -2.4(7)
C57 C47 C53 S1 171.4(3)
C57 C47 C53 C23 -2.8(7)
C60 C23 C53 S1 -170.8(3)
C60 C23 C53 C47 3.3(7)
C60 C41 C57 C47 2.8(7)
C62 C41 C57 C47 -174.9(4)
C62 C41 C60 C23 175.3(4)
C64 C20 C39 N11 -156.8(4)
C64 C20 C68 C72 0.0(6)
C64 C74 C75 C72 1.6(7)
C65 C48 C77 F4 -0.3(7)
C65 C48 C77 C71 -179.5(5)
C68 C20 C39 N11 27.8(6)
C68 C20 C64 C74 0.7(6)
C68 C72 C75 C74 -0.9(7)
C77 C48 C65 C40 -160.7(5)
S2 N10 N13 C29 110.5(3)
S2 N10 N13 C33 -121.1(3)
S2 N10 C37 N12 120.1(3)
S2 N10 C37 C44 -120.9(3)
O2 C29 C50 C15 -72.6(5)
O2 C29 C50 C61 106.1(5)
O5 S2 N10 N13 40.4(3)
O5 S2 N10 C37 -168.1(3)
O5 S2 C46 C25 151.8(3)
O5 S2 C46 C38 -35.4(4)
O8 S2 N10 N13 169.0(3)
O8 S2 N10 C37 -39.6(4)
O8 S2 C46 C25 19.1(4)
O8 S2 C46 C38 -168.1(4)
N10 S2 C46 C25 -93.3(4)
N10 S2 C46 C38 79.5(4)
N10 N13 C29 O2 58.2(4)
N10 N13 C29 C50 176.0(3)
N10 N13 C33 C51 165.8(3)
N10 C37 C44 O2 -32.2(5)
N10 C37 C44 C19 -142.3(4)
N10 C37 C44 C24 93.9(4)
N12 C37 C44 O2 91.2(4)
N12 C37 C44 C19 -19.0(4)
N12 C37 C44 C24 -142.8(4)
N13 N10 C37 N12 -90.3(4)
N13 N10 C37 C44 28.7(5)
N13 C29 C50 C15 166.4(4)
N13 C29 C50 C61 -14.9(6)
N13 C33 C51 C61 47.2(5)
C15 C50 C61 C51 178.9(4)
C15 C50 C61 C78 -1.7(7)
C17 C67 C70 C66 0.7(7)
C29 O2 C44 C19 159.8(3)
C29 O2 C44 C24 -78.4(4)
C29 O2 C44 C37 50.3(4)
C29 N13 C33 C51 -67.5(5)
C29 C50 C61 C51 0.3(7)
C29 C50 C61 C78 179.7(4)
C33 N13 C29 O2 -68.7(5)
C33 N13 C29 C50 49.2(5)
C33 C51 C61 C50 -17.0(6)
C33 C51 C61 C78 163.6(4)
C37 N10 N13 C29 -41.4(5)
C37 N10 N13 C33 87.0(4)
C37 N12 C43 C19 -14.6(5)
C37 N12 C43 C28 166.6(5)
C37 N12 C52 C17 153.3(4)
C42 C19 C43 N12 -173.0(4)
C42 C19 C43 C28 6.0(6)
C42 C19 C44 O2 68.4(6)
C42 C19 C44 C24 -50.8(6)
C42 C19 C44 C37 -175.3(5)
C42 C30 C73 C28 2.7(7)
C43 N12 C37 N10 145.4(4)
C43 N12 C37 C44 21.0(4)
C43 N12 C52 C17 -72.1(5)
C43 C19 C42 C30 -2.7(7)
C43 C19 C44 O2 -105.1(4)
C43 C19 C44 C24 135.6(4)
C43 C19 C44 C37 11.1(5)
C43 C28 C73 C30 0.7(7)
C44 O2 C29 N13 -65.6(4)
C44 O2 C29 C50 173.8(3)
C44 C19 C42 C30 -175.5(5)
C44 C19 C43 N12 1.3(5)
C44 C19 C43 C28 -179.7(4)
C46 S2 N10 N13 -75.6(3)
C46 S2 N10 C37 75.9(4)
C46 C25 C49 C27 -2.5(7)
C46 C38 C63 C27 -0.6(7)
C49 C25 C46 S2 171.8(3)
C49 C25 C46 C38 -1.0(7)
C49 C27 C63 C38 -2.9(7)
C50 C15 C59 C45 -0.4(7)
C50 C61 C78 F3 179.7(4)
C50 C61 C78 C45 1.6(7)
C51 C61 C78 F3 -0.8(6)
C51 C61 C78 C45 -179.0(5)
C52 N12 C37 N10 -75.3(5)
C52 N12 C37 C44 160.3(4)
C52 N12 C43 C19 -151.6(4)
C52 N12 C43 C28 29.5(7)
C52 C17 C67 C70 -177.6(4)
C52 C17 C76 C69 177.2(4)
C58 C27 C49 C25 -174.4(4)
C58 C27 C63 C38 175.9(4)
C59 C15 C50 C29 179.8(4)
C59 C15 C50 C61 1.1(7)
C59 C45 C78 F3 -179.1(5)
C59 C45 C78 C61 -1.0(8)
C63 C27 C49 C25 4.4(7)
C63 C38 C46 S2 -170.2(3)
C63 C38 C46 C25 2.6(7)
C66 C69 C76 C17 0.1(7)
C67 C17 C52 N12 -26.0(6)
C67 C17 C76 C69 -1.9(6)
C69 C66 C70 C67 -2.6(7)
C70 C66 C69 C76 2.1(7)
C73 C28 C43 N12 173.9(4)
C73 C28 C43 C19 -4.9(7)
C73 C30 C42 C19 -1.7(7)
C76 C17 C52 N12 154.9(4)
C76 C17 C67 C70 1.5(6)
C78 C45 C59 C15 0.4(8)
